data_4339584
loop_
_publ_author_name
'Vicente, Jos\'e'
'Chicote, Mar\'ia Teresa'
'Vicente-Hernandez, Inmaculada'
'Bautista, Delia'

_publ_section_title
;
 On the reactivity toward ketones of new methyl amino complexes of Rh(III)
 and Ag(I). Synthesis of ortho-rhodiated acetophenone methyl imine
 complexes.
;
_journal_issue 21
_journal_name_full 'Inorganic chemistry'
_journal_page_first 8939
_journal_page_last 8949
_journal_paper_doi 10.1021/ic700963h
_journal_volume 46
_journal_year 2007
_chemical_formula_sum 'C21 H30 F3 N2 O3 Rh S'
_chemical_formula_weight 550.44
_chemical_name_systematic
; 
 ? 
;
_space_group_IT_number 61
_symmetry_cell_setting orthorhombic
_symmetry_space_group_name_Hall '-P 2ac 2ab'
_symmetry_space_group_name_H-M 'P b c a'
_atom_sites_solution_hydrogens geom
_atom_sites_solution_primary Patterson
_atom_sites_solution_secondary difmap
_audit_creation_method SHELXL-97
_cell_angle_alpha 90.00
_cell_angle_beta 90.00
_cell_angle_gamma 90.00
_cell_formula_units_Z 8
_cell_length_a 12.1899(5)
_cell_length_b 14.9406(6)
_cell_length_c 24.7220(10)
_cell_measurement_reflns_used 8182
_cell_measurement_temperature 100(2)
_cell_measurement_theta_max 27.34
_cell_measurement_theta_min 2.31
_cell_volume 4502.5(3)
_computing_cell_refinement 'Bruker SAINT'
_computing_data_collection 'Bruker SMART'
_computing_data_reduction 'Bruker SAINT'
_computing_molecular_graphics 'Bruker SHELXTL'
_computing_publication_material 'Bruker SHELXTL'
_computing_structure_refinement 'SHELXL-97 (Sheldrick, 1997)'
_computing_structure_solution 'SHELXS-97 (Sheldrick, 1990)'
_diffrn_ambient_temperature 100(2)
_diffrn_detector_area_resol_mean 8.26
_diffrn_measured_fraction_theta_full 1.000
_diffrn_measured_fraction_theta_max 0.961
_diffrn_measurement_device_type 'Bruker SMART APEX'
_diffrn_measurement_method \w-scan
_diffrn_radiation_monochromator graphite
_diffrn_radiation_source 'fine-focus sealed tube'
_diffrn_radiation_type MoK\a
_diffrn_radiation_wavelength 0.71073
_diffrn_reflns_av_R_equivalents 0.0580
_diffrn_reflns_av_sigmaI/netI 0.0340
_diffrn_reflns_limit_h_max 15
_diffrn_reflns_limit_h_min -15
_diffrn_reflns_limit_k_max 19
_diffrn_reflns_limit_k_min -19
_diffrn_reflns_limit_l_max 31
_diffrn_reflns_limit_l_min -32
_diffrn_reflns_number 49809
_diffrn_reflns_theta_full 26.00
_diffrn_reflns_theta_max 28.27
_diffrn_reflns_theta_min 1.65
_exptl_absorpt_coefficient_mu 0.901
_exptl_absorpt_correction_T_max 0.9563
_exptl_absorpt_correction_T_min 0.8766
_exptl_absorpt_correction_type multi-scan
_exptl_absorpt_process_details SADABS
_exptl_crystal_colour yellow
_exptl_crystal_density_diffrn 1.624
_exptl_crystal_density_method 'not measured'
_exptl_crystal_description prism
_exptl_crystal_F_000 2256
_exptl_crystal_size_max 0.15
_exptl_crystal_size_mid 0.10
_exptl_crystal_size_min 0.05
_refine_diff_density_max 0.784
_refine_diff_density_min -0.606
_refine_diff_density_rms 0.092
_refine_ls_extinction_method none
_refine_ls_goodness_of_fit_ref 1.080
_refine_ls_hydrogen_treatment 'NH free with SADI, Methyls rigid, others riding'
_refine_ls_matrix_type full
_refine_ls_number_parameters 296
_refine_ls_number_reflns 5362
_refine_ls_number_restraints 1
_refine_ls_restrained_S_all 1.080
_refine_ls_R_factor_all 0.0490
_refine_ls_R_factor_gt 0.0367
_refine_ls_shift/su_max 0.001
_refine_ls_shift/su_mean 0.000
_refine_ls_structure_factor_coef Fsqd
_refine_ls_weighting_details 'calc w=1/[\s^2^(Fo^2^)+(0.0296P)^2^+4.4480P] where P=(Fo^2^+2Fc^2^)/3'
_refine_ls_weighting_scheme calc
_refine_ls_wR_factor_gt 0.0707
_refine_ls_wR_factor_ref 0.0744
_reflns_number_gt 4496
_reflns_number_total 5362
_reflns_threshold_expression >2sigma(I)
_cod_data_source_file ic700963h-file003.cif
_cod_data_source_block ivb72si
_cod_depositor_comments
;
The following automatic conversions were performed:

'_symmetry_cell_setting' value 'Orthorhombic' changed to
'orthorhombic' according to
/usr/data/users/saulius/automatic-downloads/retrospective/ACS/lib/dictionaries/cif_core.dic
dictionary named 'cif_core.dic' version 2.4.2 from 2011-04-26.

Automatic conversion script
Id: cif_fix_values 2281 2013-09-26 08:29:07Z andrius 
;
_cod_original_sg_symbol_H-M 'P bca'
_cod_database_code 4339584

loop_
_symmetry_equiv_pos_as_xyz
'x, y, z'
'-x+1/2, -y, z+1/2'
'-x, y+1/2, -z+1/2'
'x+1/2, -y+1/2, -z'
'-x, -y, -z'
'x-1/2, y, -z-1/2'
'x, -y-1/2, z-1/2'
'-x-1/2, y-1/2, z'

loop_
_atom_site_label
_atom_site_type_symbol
_atom_site_fract_x
_atom_site_fract_y
_atom_site_fract_z
_atom_site_U_iso_or_equiv
_atom_site_adp_type
_atom_site_occupancy
_atom_site_symmetry_multiplicity
_atom_site_calc_flag
_atom_site_refinement_flags
Rh1 Rh 0.544245(15) 0.178695(12) 0.638299(7) 0.01124(6) Uani 1 1 d .
N1 N 0.44320(16) 0.06617(14) 0.64145(8) 0.0142(4) Uani 1 1 d .
N2 N 0.65053(18) 0.12440(15) 0.69883(9) 0.0156(5) Uani 1 1 d D
H0A H 0.7164(18) 0.1350(19) 0.6894(11) 0.016(7) Uiso 1 1 d D
H0B H 0.641(2) 0.1540(18) 0.7275(10) 0.022(8) Uiso 1 1 d D
C1 C 0.6191(2) 0.09566(16) 0.58505(10) 0.0135(5) Uani 1 1 d .
C2 C 0.5622(2) 0.01554(17) 0.57503(10) 0.0146(5) Uani 1 1 d .
C3 C 0.6009(2) -0.04635(18) 0.53708(10) 0.0191(5) Uani 1 1 d .
H3 H 0.5606 -0.0995 0.5299 0.023 Uiso 1 1 calc R
C4 C 0.6984(2) -0.02969(18) 0.50991(10) 0.0202(6) Uani 1 1 d .
H4 H 0.7243 -0.0708 0.4836 0.024 Uiso 1 1 calc R
C5 C 0.7577(2) 0.04698(18) 0.52133(10) 0.0197(6) Uani 1 1 d .
H5 H 0.8256 0.0573 0.5035 0.024 Uiso 1 1 calc R
C6 C 0.7190(2) 0.10931(17) 0.55873(10) 0.0171(5) Uani 1 1 d .
H6 H 0.7609 0.1614 0.5663 0.021 Uiso 1 1 calc R
C7 C 0.4642(2) 0.00170(17) 0.60805(10) 0.0160(5) Uani 1 1 d .
C8 C 0.3987(2) -0.08319(17) 0.60458(11) 0.0219(6) Uani 1 1 d .
H8A H 0.4303 -0.1280 0.6290 0.033 Uiso 1 1 calc R
H8B H 0.4005 -0.1058 0.5674 0.033 Uiso 1 1 calc R
H8C H 0.3226 -0.0712 0.6151 0.033 Uiso 1 1 calc R
C9 C 0.3536(2) 0.06164(18) 0.68056(10) 0.0183(5) Uani 1 1 d .
H9A H 0.2910 0.0963 0.6671 0.027 Uiso 1 1 calc R
H9B H 0.3780 0.0865 0.7152 0.027 Uiso 1 1 calc R
H9C H 0.3316 -0.0009 0.6856 0.027 Uiso 1 1 calc R
C10 C 0.6429(2) 0.02838(17) 0.71249(11) 0.0212(6) Uani 1 1 d .
H10A H 0.5714 0.0160 0.7289 0.032 Uiso 1 1 calc R
H10B H 0.7013 0.0128 0.7381 0.032 Uiso 1 1 calc R
H10C H 0.6512 -0.0074 0.6795 0.032 Uiso 1 1 calc R
C11 C 0.5375(2) 0.31662(16) 0.67484(10) 0.0150(5) Uani 1 1 d .
C12 C 0.6057(2) 0.31248(16) 0.62701(10) 0.0155(5) Uani 1 1 d .
C13 C 0.5361(2) 0.29099(16) 0.58233(11) 0.0162(5) Uani 1 1 d .
C14 C 0.4292(2) 0.27275(16) 0.60340(10) 0.0146(5) Uani 1 1 d .
C15 C 0.4302(2) 0.29211(16) 0.66114(10) 0.0141(5) Uani 1 1 d .
C16 C 0.5763(2) 0.34829(18) 0.72890(11) 0.0220(6) Uani 1 1 d .
H16A H 0.5843 0.4135 0.7283 0.033 Uiso 1 1 calc R
H16B H 0.6472 0.3207 0.7372 0.033 Uiso 1 1 calc R
H16C H 0.5227 0.3314 0.7566 0.033 Uiso 1 1 calc R
C17 C 0.7230(2) 0.34307(18) 0.62429(12) 0.0231(6) Uani 1 1 d .
H17A H 0.7601 0.3130 0.5942 0.035 Uiso 1 1 calc R
H17B H 0.7602 0.3282 0.6583 0.035 Uiso 1 1 calc R
H17C H 0.7252 0.4080 0.6187 0.035 Uiso 1 1 calc R
C18 C 0.5679(2) 0.29294(19) 0.52390(11) 0.0247(6) Uani 1 1 d .
H18A H 0.5186 0.2541 0.5032 0.037 Uiso 1 1 calc R
H18B H 0.6435 0.2716 0.5200 0.037 Uiso 1 1 calc R
H18C H 0.5625 0.3544 0.5102 0.037 Uiso 1 1 calc R
C19 C 0.3296(2) 0.25007(18) 0.57096(11) 0.0222(6) Uani 1 1 d .
H19A H 0.2907 0.3052 0.5613 0.033 Uiso 1 1 calc R
H19B H 0.2811 0.2115 0.5924 0.033 Uiso 1 1 calc R
H19C H 0.3516 0.2186 0.5379 0.033 Uiso 1 1 calc R
C20 C 0.3327(2) 0.29346(18) 0.69799(11) 0.0210(6) Uani 1 1 d .
H20A H 0.3524 0.2665 0.7328 0.032 Uiso 1 1 calc R
H20B H 0.2727 0.2593 0.6816 0.032 Uiso 1 1 calc R
H20C H 0.3091 0.3554 0.7037 0.032 Uiso 1 1 calc R
C99 C 0.4576(2) 0.55614(18) 0.62047(11) 0.0212(6) Uani 1 1 d .
F1 F 0.37402(15) 0.57693(12) 0.58824(7) 0.0354(4) Uani 1 1 d .
F2 F 0.53383(15) 0.51689(12) 0.59033(8) 0.0416(5) Uani 1 1 d .
F3 F 0.42081(15) 0.49568(11) 0.65587(7) 0.0337(4) Uani 1 1 d .
S1 S 0.50961(5) 0.65523(5) 0.65525(3) 0.01921(14) Uani 1 1 d .
O1 O 0.41547(16) 0.68153(13) 0.68695(8) 0.0271(5) Uani 1 1 d .
O2 O 0.53859(17) 0.71456(14) 0.61185(9) 0.0301(5) Uani 1 1 d .
O3 O 0.60014(17) 0.62141(17) 0.68650(9) 0.0385(6) Uani 1 1 d .

loop_
_atom_site_aniso_label
_atom_site_aniso_U_11
_atom_site_aniso_U_22
_atom_site_aniso_U_33
_atom_site_aniso_U_23
_atom_site_aniso_U_13
_atom_site_aniso_U_12
Rh1 0.01063(10) 0.01122(10) 0.01189(10) 0.00014(7) 0.00006(7) -0.00011(7)
N1 0.0129(10) 0.0144(10) 0.0154(10) 0.0028(8) -0.0013(9) -0.0004(8)
N2 0.0132(11) 0.0162(11) 0.0173(11) -0.0009(9) -0.0005(9) -0.0004(9)
C1 0.0150(12) 0.0155(12) 0.0100(11) 0.0008(9) -0.0029(9) 0.0020(9)
C2 0.0144(12) 0.0168(12) 0.0126(12) 0.0013(10) -0.0034(9) 0.0039(9)
C3 0.0233(14) 0.0170(13) 0.0168(13) -0.0009(10) -0.0072(11) 0.0022(11)
C4 0.0237(14) 0.0220(14) 0.0150(13) -0.0044(11) -0.0009(11) 0.0078(11)
C5 0.0176(13) 0.0262(14) 0.0153(13) 0.0038(11) 0.0012(10) 0.0043(11)
C6 0.0170(13) 0.0172(13) 0.0172(13) 0.0011(10) -0.0023(10) 0.0005(10)
C7 0.0163(13) 0.0147(12) 0.0170(12) 0.0028(10) -0.0057(10) 0.0022(10)
C8 0.0220(14) 0.0175(13) 0.0260(15) 0.0007(11) -0.0012(12) -0.0031(11)
C9 0.0175(13) 0.0187(13) 0.0187(13) 0.0011(11) 0.0044(11) -0.0031(10)
C10 0.0244(14) 0.0184(14) 0.0207(14) 0.0035(11) -0.0078(11) 0.0030(11)
C11 0.0183(12) 0.0088(11) 0.0178(13) 0.0013(10) -0.0019(10) 0.0020(10)
C12 0.0166(12) 0.0112(12) 0.0188(13) 0.0016(10) 0.0006(10) -0.0007(9)
C13 0.0224(13) 0.0070(10) 0.0192(13) 0.0010(10) -0.0002(11) -0.0004(10)
C14 0.0174(13) 0.0100(12) 0.0163(12) 0.0011(9) -0.0024(10) 0.0024(9)
C15 0.0155(12) 0.0106(11) 0.0161(12) 0.0009(10) 0.0003(10) 0.0005(9)
C16 0.0276(15) 0.0201(13) 0.0182(13) -0.0016(11) -0.0069(11) -0.0012(11)
C17 0.0173(13) 0.0182(14) 0.0339(16) 0.0022(12) 0.0017(12) -0.0053(10)
C18 0.0341(17) 0.0230(14) 0.0168(13) 0.0040(11) 0.0039(12) 0.0013(12)
C19 0.0225(14) 0.0176(13) 0.0264(15) -0.0009(11) -0.0093(12) 0.0017(11)
C20 0.0184(13) 0.0191(13) 0.0256(15) -0.0006(11) 0.0079(11) 0.0032(10)
C99 0.0225(14) 0.0196(13) 0.0214(13) -0.0024(11) 0.0061(12) 0.0000(11)
F1 0.0332(10) 0.0471(11) 0.0260(9) -0.0025(8) -0.0122(8) -0.0072(8)
F2 0.0407(11) 0.0326(10) 0.0514(12) -0.0173(9) 0.0244(9) 0.0007(8)
F3 0.0388(10) 0.0195(8) 0.0427(11) 0.0078(8) 0.0115(9) -0.0016(7)
S1 0.0170(3) 0.0221(3) 0.0186(3) -0.0031(3) -0.0006(3) -0.0007(3)
O1 0.0266(10) 0.0284(11) 0.0263(11) -0.0079(9) 0.0069(9) 0.0021(9)
O2 0.0314(12) 0.0223(10) 0.0367(12) 0.0026(9) 0.0081(10) -0.0042(9)
O3 0.0231(11) 0.0652(16) 0.0272(12) 0.0024(11) -0.0091(9) 0.0010(11)

loop_
_atom_type_symbol
_atom_type_description
_atom_type_scat_dispersion_real
_atom_type_scat_dispersion_imag
_atom_type_scat_source
C C 0.0033 0.0016 'International Tables Vol C Tables 4.2.6.8 and 6.1.1.4'
H H 0.0000 0.0000 'International Tables Vol C Tables 4.2.6.8 and 6.1.1.4'
N N 0.0061 0.0033 'International Tables Vol C Tables 4.2.6.8 and 6.1.1.4'
O O 0.0106 0.0060 'International Tables Vol C Tables 4.2.6.8 and 6.1.1.4'
F F 0.0171 0.0103 'International Tables Vol C Tables 4.2.6.8 and 6.1.1.4'
S S 0.1246 0.1234 'International Tables Vol C Tables 4.2.6.8 and 6.1.1.4'
Rh Rh -1.1178 0.9187 'International Tables Vol C Tables 4.2.6.8 and 6.1.1.4'

loop_
_geom_angle_atom_site_label_1
_geom_angle_atom_site_label_2
_geom_angle_atom_site_label_3
_geom_angle
C1 Rh1 N1 78.26(9)
C1 Rh1 N2 87.11(9)
N1 Rh1 N2 91.48(8)
C1 Rh1 C12 109.13(10)
N1 Rh1 C12 163.50(9)
N2 Rh1 C12 103.42(9)
C1 Rh1 C14 115.49(9)
N1 Rh1 C14 98.95(9)
N2 Rh1 C14 156.54(9)
C12 Rh1 C14 64.60(9)
C1 Rh1 C13 94.56(10)
N1 Rh1 C13 128.17(9)
N2 Rh1 C13 139.87(9)
C12 Rh1 C13 38.55(9)
C14 Rh1 C13 38.45(9)
C1 Rh1 C11 146.89(10)
N1 Rh1 C11 134.54(9)
N2 Rh1 C11 95.08(9)
C12 Rh1 C11 38.27(9)
C14 Rh1 C11 62.75(9)
C13 Rh1 C11 63.13(9)
C1 Rh1 C15 153.79(9)
N1 Rh1 C15 103.39(9)
N2 Rh1 C15 118.77(9)
C12 Rh1 C15 63.31(9)
C14 Rh1 C15 38.32(9)
C13 Rh1 C15 63.48(9)
C11 Rh1 C15 36.12(9)
C7 N1 C9 122.4(2)
C7 N1 Rh1 117.35(17)
C9 N1 Rh1 120.25(16)
C10 N2 Rh1 119.38(16)
C6 C1 C2 118.2(2)
C6 C1 Rh1 127.33(19)
C2 C1 Rh1 114.46(18)
C3 C2 C1 121.0(2)
C3 C2 C7 123.8(2)
C1 C2 C7 115.2(2)
C4 C3 C2 119.6(2)
C5 C4 C3 119.8(2)
C4 C5 C6 120.7(2)
C5 C6 C1 120.5(2)
N1 C7 C2 114.4(2)
N1 C7 C8 124.1(2)
C2 C7 C8 121.5(2)
C15 C11 C12 109.1(2)
C15 C11 C16 126.5(2)
C12 C11 C16 124.3(2)
C15 C11 Rh1 72.39(14)
C12 C11 Rh1 67.17(13)
C16 C11 Rh1 129.57(17)
C13 C12 C11 107.5(2)
C13 C12 C17 126.8(2)
C11 C12 C17 124.8(2)
C13 C12 Rh1 71.64(14)
C11 C12 Rh1 74.57(14)
C17 C12 Rh1 128.27(18)
C12 C13 C14 107.6(2)
C12 C13 C18 126.0(2)
C14 C13 C18 126.3(2)
C12 C13 Rh1 69.81(14)
C14 C13 Rh1 70.32(14)
C18 C13 Rh1 128.09(18)
C13 C14 C15 108.1(2)
C13 C14 C19 126.0(2)
C15 C14 C19 125.3(2)
C13 C14 Rh1 71.23(14)
C15 C14 Rh1 74.49(14)
C19 C14 Rh1 126.38(18)
C11 C15 C14 107.3(2)
C11 C15 C20 126.2(2)
C14 C15 C20 126.3(2)
C11 C15 Rh1 71.49(14)
C14 C15 Rh1 67.18(13)
C20 C15 Rh1 130.48(18)
F2 C99 F1 107.6(2)
F2 C99 F3 107.7(2)
F1 C99 F3 107.1(2)
F2 C99 S1 112.29(19)
F1 C99 S1 111.03(19)
F3 C99 S1 110.89(19)
O2 S1 O3 115.43(13)
O2 S1 O1 115.67(13)
O3 S1 O1 114.43(13)
O2 S1 C99 103.54(13)
O3 S1 C99 103.56(14)
O1 S1 C99 101.54(12)

loop_
_geom_bond_atom_site_label_1
_geom_bond_atom_site_label_2
_geom_bond_distance
Rh1 C1 2.026(2)
Rh1 N1 2.086(2)
Rh1 N2 2.139(2)
Rh1 C12 2.153(2)
Rh1 C14 2.165(2)
Rh1 C13 2.177(2)
Rh1 C11 2.252(2)
Rh1 C15 2.263(2)
N1 C7 1.294(3)
N1 C9 1.461(3)
N2 C10 1.477(3)
C1 C6 1.396(3)
C1 C2 1.405(3)
C2 C3 1.399(3)
C2 C7 1.462(4)
C3 C4 1.388(4)
C4 C5 1.384(4)
C5 C6 1.395(4)
C7 C8 1.501(3)
C11 C15 1.400(3)
C11 C12 1.447(3)
C11 C16 1.494(3)
C12 C13 1.429(4)
C12 C17 1.503(3)
C13 C14 1.430(4)
C13 C18 1.496(4)
C14 C15 1.456(4)
C14 C19 1.494(3)
C15 C20 1.498(3)
C99 F2 1.328(3)
C99 F1 1.330(3)
C99 F3 1.335(3)
C99 S1 1.826(3)
S1 O2 1.436(2)
S1 O3 1.439(2)
S1 O1 1.444(2)

loop_
_geom_hbond_atom_site_label_D
_geom_hbond_atom_site_label_H
_geom_hbond_atom_site_label_A
_geom_hbond_distance_DH
_geom_hbond_distance_HA
_geom_hbond_distance_DA
_geom_hbond_angle_DHA
_geom_hbond_site_symmetry_A
N2 H0A O3 0.85(2) 2.25(2) 3.055(3) 159(3) 8_755
N2 H0B O1 0.84(2) 2.26(2) 3.058(3) 157(3) 3_646
C9 H9B O3 0.98 2.50 3.452(3) 163.9 3_646
C20 H20B O1 0.98 2.57 3.467(3) 151.4 8_655
